data_4344841
loop_
_publ_author_name
'Ye, Yingxiang'
'Xiong, Shunshun'
'Wu, Xiaonan'
'Zhang, Liuqin'
'Li, Ziyin'
'Wang, Lihua'
'Ma, Xiuling'
'Chen, Qian-Huo'
'Zhang, Zhangjing'
'Xiang, Shengchang'

_publ_section_title
;
 Microporous Metal-Organic Framework Stabilized by Balanced Multiple
 Host-Couteranion Hydrogen-Bonding Interactions for High-Density CO2
 Capture at Ambient Conditions.
;
_journal_issue 1
_journal_name_full 'Inorganic chemistry'
_journal_page_first 292
_journal_paper_doi 10.1021/acs.inorgchem.5b02316
_journal_volume 55
_journal_year 2015
_chemical_formula_moiety '0.5(C72 H48 Cl2 Cu8 N24 O20), 4(B0.75 F3), 2(O)'
_chemical_formula_sum 'C36 H24 B3 Cl Cu4 F12 N12 O12'
_chemical_formula_weight 1366.71
_chemical_name_systematic
;
 ?
;
_space_group_crystal_system tetragonal
_space_group_IT_number 139
_space_group_name_Hall '-I 4 2'
_space_group_name_H-M_alt 'I 4/m m m'
_symmetry_space_group_name_Hall '-I 4 2'
_symmetry_space_group_name_H-M 'I 4/m m m'
_atom_sites_solution_hydrogens geom
_audit_creation_date 2015-11-20
_audit_creation_method
;
Olex2 1.2
(compiled 2015.09.30 svn.r3233 for OlexSys, GUI svn.r5103)
;
_cell_angle_alpha 90
_cell_angle_beta 90
_cell_angle_gamma 90
_cell_formula_units_Z 2
_cell_length_a 14.1125(5)
_cell_length_b 14.1125(5)
_cell_length_c 19.8583(7)
_cell_measurement_temperature 150
_cell_volume 3955.0(2)
_computing_molecular_graphics 'Olex2 (Dolomanov et al., 2009)'
_computing_publication_material 'Olex2 (Dolomanov et al., 2009)'
_computing_structure_refinement 'ShelXL (Sheldrick, 2015)'
_computing_structure_solution 'SIR2004 (Burla et al., 2007)'
_diffrn_ambient_temperature 150
_diffrn_measured_fraction_theta_full 0.986
_diffrn_measured_fraction_theta_max 0.952
_diffrn_measurement_device_type 'SuperNova, Dual, Cu at zero, Atlas'
_diffrn_measurement_method '\w scans'
_diffrn_radiation_type CuK\a
_diffrn_radiation_wavelength 1.54184
_diffrn_reflns_av_R_equivalents 0.0689
_diffrn_reflns_av_unetI/netI 0.0566
_diffrn_reflns_laue_measured_fraction_full 0.986
_diffrn_reflns_laue_measured_fraction_max 0.952
_diffrn_reflns_limit_h_max 8
_diffrn_reflns_limit_h_min -12
_diffrn_reflns_limit_k_max 16
_diffrn_reflns_limit_k_min -12
_diffrn_reflns_limit_l_max 24
_diffrn_reflns_limit_l_min -9
_diffrn_reflns_number 4307
_diffrn_reflns_point_group_measured_fraction_full 0.986
_diffrn_reflns_point_group_measured_fraction_max 0.952
_diffrn_reflns_theta_full 67.684
_diffrn_reflns_theta_max 73.994
_diffrn_reflns_theta_min 3.843
_exptl_absorpt_coefficient_mu 2.184
_exptl_crystal_colour green
_exptl_crystal_density_diffrn 1.148
_exptl_crystal_description polyhedral
_exptl_crystal_F_000 1352
_exptl_crystal_size_max 0.2
_exptl_crystal_size_mid 0.2
_exptl_crystal_size_min 0.15
_refine_diff_density_max 1.722
_refine_diff_density_min -0.868
_refine_diff_density_rms 0.136
_refine_ls_extinction_method none
_refine_ls_goodness_of_fit_ref 1.081
_refine_ls_hydrogen_treatment constr
_refine_ls_matrix_type full
_refine_ls_number_parameters 78
_refine_ls_number_reflns 1139
_refine_ls_number_restraints 195
_refine_ls_restrained_S_all 1.062
_refine_ls_R_factor_all 0.0808
_refine_ls_R_factor_gt 0.0677
_refine_ls_shift/su_max 0.000
_refine_ls_shift/su_mean 0.000
_refine_ls_structure_factor_coef Fsqd
_refine_ls_weighting_details
;
 w=1/[\s^2^(Fo^2^)+(0.1380P)^2^+1.8621P]
 where P=(Fo^2^+2Fc^2^)/3
;
_refine_ls_weighting_scheme calc
_refine_ls_wR_factor_gt 0.1920
_refine_ls_wR_factor_ref 0.2068
_reflns_Friedel_coverage 0.000
_reflns_number_gt 889
_reflns_number_total 1139
_reflns_threshold_expression 'I > 2\s(I)'
_cod_data_source_file ic5b02316_si_002.cif
_cod_data_source_block FJU-14-BF4
_cod_original_cell_volume 3955.1(3)
_cod_database_code 4344841
_shelxl_version_number 2013-2
_shelx_space_group_comment
;
The symmetry employed for this shelxl refinement is uniquely defined
by the following loop, which should always be used as a source of
symmetry information in preference to the above space-group names.
They are only intended as comments.
;
_olex2_refinement_description
;
1. Fixed Uiso
 At 1.2 times of:
  All C(H) groups
2. Shared sites
{N4, C18A}
3. Restrained distances
 F2-B1 = F1-B1
 1.42 with sigma of 0.02
 Cu1-OW
 2.4 with sigma of 0.02
4. Uiso/Uaniso restraints and constraints
All non-hydrogen atoms have similar U: within 1.7A with sigma of 0.04 and sigma
for terminal atoms of 0.08
Uanis(C6) \\sim Ueq: with sigma of 0.01 and sigma for terminal atoms of 0.02
Uanis(N2) \\sim Ueq, Uanis(C6) \\sim Ueq: with sigma of 0.01 and sigma for
terminal atoms of 0.02
Uanis(C6) \\sim Ueq, Uanis(N2) \\sim Ueq: with sigma of 0.005 and sigma for
terminal atoms of 0.01
Uanis(C3) \\sim Ueq, Uanis(C1) \\sim Ueq: with sigma of 0.01 and sigma for
terminal atoms of 0.02
Uanis(O1) \\sim Ueq, Uanis(N2) \\sim Ueq: with sigma of 0.01 and sigma for
terminal atoms of 0.02
Uanis(F1) \\sim Ueq, Uanis(B1) \\sim Ueq, Uanis(F2) \\sim Ueq: with sigma of
0.01 and sigma for terminal atoms of 0.02
Uanis(O1) \\sim Ueq: with sigma of 0.05 and sigma for terminal atoms of 0.1
Uanis(OWA) \\sim Ueq: with sigma of 0.001 and sigma for terminal atoms of 0.002
Uanis(N4) = Uanis(C18A)
Uanis(C2) = Uanis(C3) = Uanis(C1)
Uanis(OW) = Uanis(OWA)
5. Others
 Sof(OWA)=0.25*(1-FVAR(2))
 Sof(OW)=0.25*FVAR(2)
 Fixed Sof: N2(0.5) N4(0.25) C3(0.5) H3(0.5) C6(0.25) F1(0.375) C5(0.5)
 H5(0.5) C2(0.25) F2(0.375) B1(0.1875) O1(0.5) C18A(0.25)
6.a Aromatic/amide H refined with riding coordinates:
 C1(H1), C3(H3), C5(H5)
;
_olex2_submission_special_instructions 'No special instructions were received'

loop_
_space_group_symop_operation_xyz
'x, y, z'
'-y, x, z'
'-x, -y, z'
'y, -x, z'
'x, -y, -z'
'-x, y, -z'
'y, x, -z'
'-y, -x, -z'
'x+1/2, y+1/2, z+1/2'
'-y+1/2, x+1/2, z+1/2'
'-x+1/2, -y+1/2, z+1/2'
'y+1/2, -x+1/2, z+1/2'
'x+1/2, -y+1/2, -z+1/2'
'-x+1/2, y+1/2, -z+1/2'
'y+1/2, x+1/2, -z+1/2'
'-y+1/2, -x+1/2, -z+1/2'
'-x, -y, -z'
'y, -x, -z'
'x, y, -z'
'-y, x, -z'
'-x, y, z'
'x, -y, z'
'-y, -x, z'
'y, x, z'
'-x+1/2, -y+1/2, -z+1/2'
'y+1/2, -x+1/2, -z+1/2'
'x+1/2, y+1/2, -z+1/2'
'-y+1/2, x+1/2, -z+1/2'
'-x+1/2, y+1/2, z+1/2'
'x+1/2, -y+1/2, z+1/2'
'-y+1/2, -x+1/2, z+1/2'
'y+1/2, x+1/2, z+1/2'

loop_
_atom_site_label
_atom_site_type_symbol
_atom_site_fract_x
_atom_site_fract_y
_atom_site_fract_z
_atom_site_U_iso_or_equiv
_atom_site_adp_type
_atom_site_occupancy
_atom_site_site_symmetry_order
_atom_site_calc_flag
_atom_site_refinement_flags_posn
_atom_site_refinement_flags_adp
_atom_site_refinement_flags_occupancy
_atom_site_disorder_assembly
_atom_site_disorder_group
Cu1 Cu 0.5000 0.32074(7) 0.5000 0.0161(4) Uani 1 4 d DS TU P . .
Cl1 Cl 0.5000 0.5000 0.5000 0.0286(8) Uani 1 16 d S TU P A .
N2 N 0.6046(9) 0.3264(7) 0.5697(7) 0.020(2) Uani 0.5 1 d . U . A 1
N4 N 0.6972(3) 0.3028(3) 0.6588(3) 0.0286(11) Uani 0.5 2 d S TU P A 1
C1 C 0.6917(4) 0.1917(4) 0.7500 0.0600(17) Uani 1 2 d S TU P . .
H1 H 0.6451 0.1451 0.7500 0.072 Uiso 1 2 calc RS T P B 1
C3 C 0.6580(9) 0.2233(9) 0.6898(6) 0.0600(17) Uani 0.5 1 d . U . A 2
H3 H 0.6082 0.1915 0.6692 0.072 Uiso 0.5 1 calc R . . A 2
C6 C 0.6595(6) 0.3405(6) 0.5959(5) 0.0203(19) Uani 0.5 2 d S TU P A 2
F1 F 0.5000 0.0805(8) 0.6662(7) 0.114(4) Uani 0.75 2 d DS TU P . .
C5 C 0.6174(6) 0.2738(6) 0.6221(4) 0.0297(18) Uani 0.5 1 d . U . A 1
H5 H 0.5787 0.2231 0.6339 0.036 Uiso 0.5 1 calc R . . A 1
C2 C 0.7330(11) 0.2670(11) 0.7191(8) 0.0600(17) Uani 0.5 2 d S TU P A 1
F2 F 0.5000 0.0797(9) 0.7481(9) 0.136(4) Uani 0.75 2 d DS TU P . .
B1 B 0.5000 0.0000 0.7049(12) 0.092(7) Uani 0.75 4 d DS TU P . .
O1 O 0.5890(7) 0.2984(7) 0.5722(6) 0.029(2) Uani 0.5 1 d . U . A 2
C18A C 0.6972(3) 0.3028(3) 0.6588(3) 0.0286(11) Uani 0.5 2 d S TU P A 2
OW O 0.5000 0.1555(12) 0.5000 0.091(5) Uani 0.50(2) 4 d DS TU P A 1
OWA O 0.5000 0.0814(19) 0.5000 0.091(5) Uani 0.50(2) 4 d S TU P A 2

loop_
_atom_site_aniso_label
_atom_site_aniso_U_11
_atom_site_aniso_U_22
_atom_site_aniso_U_33
_atom_site_aniso_U_23
_atom_site_aniso_U_13
_atom_site_aniso_U_12
Cu1 0.0170(6) 0.0253(6) 0.0060(5) 0.000 0.000 0.000
Cl1 0.0204(11) 0.0204(11) 0.045(2) 0.000 0.000 0.000
N2 0.024(4) 0.020(4) 0.016(3) 0.008(3) -0.004(3) -0.005(3)
N4 0.0319(17) 0.0319(17) 0.022(2) 0.0091(15) -0.0091(15) -0.010(2)
C1 0.064(2) 0.064(2) 0.051(3) 0.036(2) -0.036(2) -0.036(3)
C3 0.064(2) 0.064(2) 0.051(3) 0.036(2) -0.036(2) -0.036(3)
C6 0.022(2) 0.022(2) 0.017(3) 0.007(2) -0.007(2) -0.001(3)
F1 0.126(7) 0.093(6) 0.125(7) 0.017(6) 0.000 0.000
C5 0.033(4) 0.034(4) 0.022(3) 0.015(3) -0.014(3) -0.009(3)
C2 0.064(2) 0.064(2) 0.051(3) 0.036(2) -0.036(2) -0.036(3)
F2 0.118(7) 0.128(7) 0.162(8) 0.016(7) 0.000 0.000
B1 0.089(10) 0.084(10) 0.105(11) 0.000 0.000 0.000
O1 0.031(4) 0.031(5) 0.025(3) 0.009(4) -0.010(3) -0.005(3)
C18A 0.0319(17) 0.0319(17) 0.022(2) 0.0091(15) -0.0091(15) -0.010(2)
OW 0.093(5) 0.088(5) 0.092(5) 0.000 0.000 0.000
OWA 0.093(5) 0.088(5) 0.092(5) 0.000 0.000 0.000

loop_
_atom_type_symbol
_atom_type_description
_atom_type_scat_dispersion_real
_atom_type_scat_dispersion_imag
_atom_type_scat_source
C C 0.0181 0.0091 'International Tables Vol C Tables 4.2.6.8 and 6.1.1.4'
H H 0.0000 0.0000 'International Tables Vol C Tables 4.2.6.8 and 6.1.1.4'
B B 0.0090 0.0039 'International Tables Vol C Tables 4.2.6.8 and 6.1.1.4'
Cl Cl 0.3639 0.7018 'International Tables Vol C Tables 4.2.6.8 and 6.1.1.4'
Cu Cu -1.9646 0.5888 'International Tables Vol C Tables 4.2.6.8 and 6.1.1.4'
F F 0.0727 0.0534 'International Tables Vol C Tables 4.2.6.8 and 6.1.1.4'
N N 0.0311 0.0180 'International Tables Vol C Tables 4.2.6.8 and 6.1.1.4'
O O 0.0492 0.0322 'International Tables Vol C Tables 4.2.6.8 and 6.1.1.4'

loop_
_geom_angle_atom_site_label_1
_geom_angle_atom_site_label_2
_geom_angle_atom_site_label_3
_geom_angle
_geom_angle_site_symmetry_1
_geom_angle_site_symmetry_3
N2 Cu1 Cl1 87.7(3) 19_556 .
N2 Cu1 Cl1 87.7(3) 6_656 .
N2 Cu1 Cl1 87.7(3) . .
N2 Cu1 Cl1 87.7(3) 21_655 .
N2 Cu1 N2 93.6(7) 6_656 19_556
N2 Cu1 N2 175.5(6) . 6_656
N2 Cu1 N2 86.3(7) . 19_556
N2 Cu1 N2 93.6(7) . 21_655
N2 Cu1 N2 175.5(6) 19_556 21_655
N2 Cu1 N2 86.3(7) 6_656 21_655
N2 Cu1 OW 92.3(3) 6_656 .
N2 Cu1 OW 92.3(3) 21_655 .
N2 Cu1 OW 92.3(3) . .
N2 Cu1 OW 92.3(3) 19_556 .
O1 Cu1 Cl1 99.4(3) 21_655 .
O1 Cu1 Cl1 99.4(3) 6_656 .
O1 Cu1 Cl1 99.4(3) 19_556 .
O1 Cu1 Cl1 99.4(3) . .
O1 Cu1 O1 95.8(7) 6_656 21_655
O1 Cu1 O1 81.1(6) 21_655 .
O1 Cu1 O1 161.2(6) 6_656 .
O1 Cu1 O1 81.1(6) 6_656 19_556
O1 Cu1 O1 95.8(7) 19_556 .
O1 Cu1 O1 161.2(6) 21_655 19_556
OW Cu1 Cl1 180.0 . .
Cu1 Cl1 Cu1 180.0 . 17_666
Cu1 Cl1 Cu1 90.0 . 18_566
Cu1 Cl1 Cu1 180.0 18_566 2_655
Cu1 Cl1 Cu1 90.0 18_566 17_666
Cu1 Cl1 Cu1 90.0 17_666 2_655
Cu1 Cl1 Cu1 90.0 . 2_655
N2 N2 Cu1 122.9(3) 23_665 .
C5 N2 Cu1 129.1(8) . .
C5 N2 N2 107.9(6) . 23_665
C5 N4 C5 101.4(7) . 23_665
C2 N4 C5 129.2(4) . 23_665
C2 N4 C5 129.2(4) . .
C3 C1 C3 178.3(11) 15_546 .
C2 C1 C2 62.1(10) . 25_656
O1 C6 O1 127.8(13) . 23_665
B1 F1 F2 55.5(8) . .
N2 C5 N4 111.4(8) . .
N4 C2 C2 178(3) . 25_656
C1 C2 N4 121.1(5) . .
C1 C2 N4 121.1(5) 25_656 .
C1 C2 C1 117.9(10) . 25_656
C1 C2 C2 58.9(5) 25_656 25_656
C1 C2 C2 58.9(5) . 25_656
F2 F2 F1 93.0(14) 26_556 .
F2 F2 F1 93.0(14) 28_546 .
F2 F2 F2 89.87(12) 28_546 26_556
B1 F2 F1 130.1(16) 26_556 .
B1 F2 F1 53.1(8) . .
B1 F2 F2 57.8(9) . 26_556
B1 F2 F2 57.8(9) . 28_546
B1 F2 F2 55.0(7) 26_556 28_546
B1 F2 F2 55.0(7) 26_556 26_556
B1 F2 B1 77.0(19) . 26_556
F1 B1 F1 112(2) 3_655 .
F1 B1 F2 111.0(4) . 28_546
F1 B1 F2 111.0(4) . 26_556
F1 B1 F2 111.0(4) 3_655 26_556
F1 B1 F2 176.7(18) . 3_655
F1 B1 F2 111.0(4) 3_655 28_546
F1 B1 F2 176.7(18) 3_655 .
F1 B1 F2 71.4(8) . .
F1 B1 F2 71.4(8) 3_655 3_655
F1 B1 B1 124.1(10) . 26_556
F1 B1 B1 124.1(10) 3_655 26_556
F2 B1 F2 105(2) 3_655 .
F2 B1 F2 67.2(10) 3_655 26_556
F2 B1 F2 101(2) 26_556 28_546
F2 B1 F2 67.2(10) 3_655 28_546
F2 B1 F2 67.2(10) . 28_546
F2 B1 F2 67.2(10) . 26_556
F2 B1 B1 52.6(10) 3_655 26_556
F2 B1 B1 50.3(11) 28_546 26_556
F2 B1 B1 52.6(10) . 26_556
F2 B1 B1 50.3(11) 26_556 26_556
C6 O1 Cu1 136.0(8) . .

loop_
_geom_bond_atom_site_label_1
_geom_bond_atom_site_label_2
_geom_bond_distance
_geom_bond_site_symmetry_2
Cu1 Cl1 2.5298(10) .
Cu1 N2 2.025(13) 21_655
Cu1 N2 2.025(13) .
Cu1 N2 2.025(13) 19_556
Cu1 N2 2.025(13) 6_656
Cu1 O1 1.931(11) 21_655
Cu1 O1 1.931(11) 6_656
Cu1 O1 1.931(11) .
Cu1 O1 1.931(11) 19_556
Cu1 OW 2.333(17) .
Cl1 Cu1 2.5298(10) 17_666
Cl1 Cu1 2.5298(11) 2_655
Cl1 Cu1 2.5298(11) 18_566
N2 N2 1.38(2) 23_665
N2 C5 1.290(14) .
N4 C5 1.403(8) 23_665
N4 C5 1.403(8) .
N4 C2 1.394(13) .
C1 C3 1.361(10) 15_546
C1 C3 1.361(10) .
C1 C2 1.359(9) 25_656
C1 C2 1.359(9) .
C6 O1 1.251(10) .
C6 O1 1.251(10) 23_665
F1 F2 1.63(2) .
F1 B1 1.372(14) .
C2 C1 1.359(9) 25_656
C2 C2 1.40(3) 25_656
F2 F2 1.593(18) 28_546
F2 F2 1.593(18) 26_556
F2 B1 1.415(15) .
F2 B1 1.46(2) 26_556
B1 F1 1.372(14) 3_655
B1 F2 1.46(2) 28_546
B1 F2 1.415(15) 3_655
B1 F2 1.46(2) 26_556
B1 B1 1.79(5) 26_556
